data_2230736
loop_
_publ_author_name
'Fun, Hoong-Kun'
'Loh, Wan-Sin'
'Siddegowda, M. S.'
'Yathirajan, H. S.'
'Narayana, B.'

_publ_section_title
;
 Opipramol
;
_journal_coeditor_code IS2726
_journal_issue 7
_journal_name_full 'Acta Crystallographica Section E'
_journal_page_first o1598
_journal_paper_doi 10.1107/S1600536811021131
_journal_volume 67
_journal_year 2011
_chemical_formula_iupac 'C23 H29 N3 O'
_chemical_formula_moiety 'C23 H29 N3 O'
_chemical_formula_sum 'C23 H29 N3 O'
_chemical_formula_weight 363.49
_chemical_name_common
;
Opipramol
;
_chemical_name_systematic
;
2-{4-[3-(5<i>H</i>-dibenz[<i>b</i>,<i>f</i>]azepin-5-
yl)propyl]piperazin-1-yl}ethanol
;
_space_group_IT_number 14
_symmetry_cell_setting monoclinic
_symmetry_space_group_name_Hall '-P 2ybc'
_symmetry_space_group_name_H-M 'P 1 21/c 1'
_atom_sites_solution_hydrogens geom
_atom_sites_solution_primary direct
_atom_sites_solution_secondary difmap
_audit_creation_method SHELXL-97
_cell_angle_alpha 90.00
_cell_angle_beta 90.9660(10)
_cell_angle_gamma 90.00
_cell_formula_units_Z 4
_cell_length_a 12.6215(2)
_cell_length_b 10.5929(2)
_cell_length_c 14.3629(2)
_cell_measurement_reflns_used 9885
_cell_measurement_temperature 100.00(10)
_cell_measurement_theta_max 34.18
_cell_measurement_theta_min 2.90
_cell_volume 1920.02(5)
_computing_cell_refinement 'SAINT (Bruker, 2009)'
_computing_data_collection 'APEX2 (Bruker, 2009)'
_computing_data_reduction 'SAINT (Bruker, 2009)'
_computing_molecular_graphics 'SHELXTL (Sheldrick, 2008)'
_computing_publication_material
;
SHELXTL (Sheldrick, 2008) and PLATON (Spek, 2009)
;
_computing_structure_refinement 'SHELXTL (Sheldrick, 2008)'
_computing_structure_solution 'SHELXTL (Sheldrick, 2008)'
_diffrn_ambient_temperature 100.00(10)
_diffrn_measured_fraction_theta_full 0.996
_diffrn_measured_fraction_theta_max 0.996
_diffrn_measurement_device_type
;
Bruker SMART APEXII CCD area-detector
;
_diffrn_measurement_method '\f and \w'
_diffrn_radiation_monochromator graphite
_diffrn_radiation_source 'fine-focus sealed tube'
_diffrn_radiation_type MoK\a
_diffrn_radiation_wavelength 0.71073
_diffrn_reflns_av_R_equivalents 0.0263
_diffrn_reflns_av_sigmaI/netI 0.0250
_diffrn_reflns_limit_h_max 19
_diffrn_reflns_limit_h_min -16
_diffrn_reflns_limit_k_max 16
_diffrn_reflns_limit_k_min -13
_diffrn_reflns_limit_l_max 20
_diffrn_reflns_limit_l_min -22
_diffrn_reflns_number 30830
_diffrn_reflns_theta_full 34.26
_diffrn_reflns_theta_max 34.26
_diffrn_reflns_theta_min 2.39
_diffrn_standards_number 0
_exptl_absorpt_coefficient_mu 0.078
_exptl_absorpt_correction_T_max 0.9772
_exptl_absorpt_correction_T_min 0.9552
_exptl_absorpt_correction_type multi-scan
_exptl_absorpt_process_details '(<i>SADABS</i>; Bruker, 2009)'
_exptl_crystal_colour colourless
_exptl_crystal_density_diffrn 1.257
_exptl_crystal_density_method 'not measured'
_exptl_crystal_description block
_exptl_crystal_F_000 784
_exptl_crystal_size_max 0.59
_exptl_crystal_size_mid 0.36
_exptl_crystal_size_min 0.30
_refine_diff_density_max 0.556
_refine_diff_density_min -0.247
_refine_ls_extinction_method none
_refine_ls_goodness_of_fit_ref 1.031
_refine_ls_hydrogen_treatment mixed
_refine_ls_matrix_type full
_refine_ls_number_parameters 248
_refine_ls_number_reflns 7949
_refine_ls_number_restraints 0
_refine_ls_restrained_S_all 1.031
_refine_ls_R_factor_all 0.0516
_refine_ls_R_factor_gt 0.0422
_refine_ls_shift/su_max 0.001
_refine_ls_shift/su_mean 0.000
_refine_ls_structure_factor_coef Fsqd
_refine_ls_weighting_details 'calc w=1/[\s^2^(Fo^2^)+(0.0611P)^2^+0.4097P] where P=(Fo^2^+2Fc^2^)/3'
_refine_ls_weighting_scheme calc
_refine_ls_wR_factor_gt 0.1093
_refine_ls_wR_factor_ref 0.1168
_reflns_number_gt 6682
_reflns_number_total 7949
_reflns_threshold_expression I>2\s(I)
_cod_data_source_file is2726.cif
_cod_data_source_block I
_cod_original_sg_symbol_H-M 'P 21/c'
_cod_database_code 2230736
_cod_database_fobs_code 2230736

loop_
_symmetry_equiv_pos_as_xyz
'x, y, z'
'-x, y+1/2, -z+1/2'
'-x, -y, -z'
'x, -y-1/2, z-1/2'

loop_
_atom_site_type_symbol
_atom_site_label
_atom_site_fract_x
_atom_site_fract_y
_atom_site_fract_z
_atom_site_U_iso_or_equiv
_atom_site_adp_type
_atom_site_calc_flag
_atom_site_refinement_flags
_atom_site_occupancy
_atom_site_symmetry_multiplicity
_atom_site_disorder_assembly
_atom_site_disorder_group
O O1 0.10636(5) 1.33255(6) 1.06904(4) 0.01965(12) Uani d . 1 1 . .
N N1 0.33738(5) 0.74218(6) 0.57588(4) 0.01418(11) Uani d . 1 1 . .
N N2 0.21096(5) 1.06560(6) 0.73239(4) 0.01326(11) Uani d . 1 1 . .
N N3 0.12890(5) 1.23458(6) 0.87387(4) 0.01380(11) Uani d . 1 1 . .
C C1 0.35654(6) 0.60944(7) 0.58110(5) 0.01411(12) Uani d . 1 1 . .
C C2 0.45637(6) 0.56231(8) 0.60674(5) 0.01763(13) Uani d . 1 1 . .
H H2A 0.5136 0.6192 0.6165 0.021 Uiso calc R 1 1 . .
C C3 0.47316(7) 0.43319(8) 0.61812(5) 0.02086(15) Uani d . 1 1 . .
H H3A 0.5412 0.4027 0.6363 0.025 Uiso calc R 1 1 . .
C C4 0.39006(8) 0.34908(8) 0.60285(6) 0.02318(16) Uani d . 1 1 . .
H H4A 0.4011 0.2610 0.6106 0.028 Uiso calc R 1 1 . .
C C5 0.29077(7) 0.39456(8) 0.57628(6) 0.02090(15) Uani d . 1 1 . .
H H5A 0.2344 0.3367 0.5656 0.025 Uiso calc R 1 1 . .
C C6 0.27213(6) 0.52452(7) 0.56485(5) 0.01608(13) Uani d . 1 1 . .
C C7 0.16454(6) 0.56539(8) 0.53991(5) 0.01885(14) Uani d . 1 1 . .
H H7A 0.1084 0.5136 0.5611 0.023 Uiso calc R 1 1 . .
C C8 0.13636(6) 0.66812(8) 0.49038(5) 0.01869(14) Uani d . 1 1 . .
H H8A 0.0627 0.6846 0.4831 0.022 Uiso calc R 1 1 . .
C C9 0.20930(6) 0.75680(7) 0.44664(5) 0.01590(13) Uani d . 1 1 . .
C C10 0.17851(7) 0.81058(8) 0.36112(5) 0.02081(15) Uani d . 1 1 . .
H H10A 0.1099 0.7931 0.3362 0.025 Uiso calc R 1 1 . .
C C11 0.24589(8) 0.88867(8) 0.31209(5) 0.02329(16) Uani d . 1 1 . .
H H11A 0.2239 0.9232 0.2539 0.028 Uiso calc R 1 1 . .
C C12 0.34570(7) 0.91589(8) 0.34884(6) 0.02238(16) Uani d . 1 1 . .
H H12A 0.3926 0.9685 0.3153 0.027 Uiso calc R 1 1 . .
C C13 0.37721(6) 0.86616(8) 0.43480(5) 0.01829(14) Uani d . 1 1 . .
H H13A 0.4454 0.8858 0.4597 0.022 Uiso calc R 1 1 . .
C C14 0.30944(6) 0.78756(7) 0.48477(5) 0.01414(12) Uani d . 1 1 . .
C C15 0.40721(6) 0.82280(7) 0.63287(5) 0.01655(13) Uani d . 1 1 . .
H H15A 0.4750 0.8347 0.6004 0.020 Uiso calc R 1 1 . .
H H15B 0.4229 0.7799 0.6928 0.020 Uiso calc R 1 1 . .
C C16 0.35831(6) 0.95205(7) 0.65234(5) 0.01594(13) Uani d . 1 1 . .
H H16A 0.4100 1.0040 0.6881 0.019 Uiso calc R 1 1 . .
H H16B 0.3434 0.9954 0.5925 0.019 Uiso calc R 1 1 . .
C C17 0.25587(6) 0.94200(7) 0.70697(5) 0.01620(13) Uani d . 1 1 . .
H H17A 0.2028 0.8949 0.6691 0.019 Uiso calc R 1 1 . .
H H17B 0.2700 0.8929 0.7645 0.019 Uiso calc R 1 1 . .
C C18 0.10673(6) 1.04721(7) 0.77555(5) 0.01661(13) Uani d . 1 1 . .
H H18A 0.1148 0.9920 0.8308 0.020 Uiso calc R 1 1 . .
H H18B 0.0580 1.0051 0.7307 0.020 Uiso calc R 1 1 . .
C C19 0.06022(6) 1.17294(8) 0.80442(5) 0.01601(13) Uani d . 1 1 . .
H H19A 0.0522 1.2281 0.7491 0.019 Uiso calc R 1 1 . .
H H19B -0.0109 1.1594 0.8307 0.019 Uiso calc R 1 1 . .
C C20 0.23213(6) 1.25503(7) 0.83151(5) 0.01593(13) Uani d . 1 1 . .
H H20A 0.2805 1.2962 0.8772 0.019 Uiso calc R 1 1 . .
H H20B 0.2237 1.3121 0.7773 0.019 Uiso calc R 1 1 . .
C C21 0.28023(6) 1.13121(7) 0.80016(5) 0.01553(13) Uani d . 1 1 . .
H H21A 0.3497 1.1479 0.7716 0.019 Uiso calc R 1 1 . .
H H21B 0.2924 1.0762 0.8550 0.019 Uiso calc R 1 1 . .
C C22 0.08179(6) 1.35398(7) 0.90363(5) 0.01556(13) Uani d . 1 1 . .
H H22A 0.0054 1.3403 0.9144 0.019 Uiso calc R 1 1 . .
H H22B 0.0881 1.4162 0.8526 0.019 Uiso calc R 1 1 . .
C C23 0.13187(6) 1.40919(7) 0.99127(5) 0.01650(13) Uani d . 1 1 . .
H H23A 0.2097 1.4132 0.9847 0.020 Uiso calc R 1 1 . .
H H23B 0.1053 1.4960 1.0010 0.020 Uiso calc R 1 1 . .
H H1O1 0.1474(12) 1.3609(15) 1.1160(11) 0.047(4) Uiso d . 1 1 . .

loop_
_atom_site_aniso_label
_atom_site_aniso_U_11
_atom_site_aniso_U_22
_atom_site_aniso_U_33
_atom_site_aniso_U_12
_atom_site_aniso_U_13
_atom_site_aniso_U_23
O1 0.0255(3) 0.0212(3) 0.0123(2) -0.0037(2) -0.0003(2) -0.00024(19)
N1 0.0171(3) 0.0124(3) 0.0129(2) 0.0007(2) -0.00349(19) -0.00178(19)
N2 0.0140(2) 0.0135(3) 0.0123(2) -0.0022(2) -0.00079(19) -0.00190(19)
N3 0.0138(2) 0.0157(3) 0.0119(2) -0.0006(2) -0.00102(19) -0.00231(19)
C1 0.0180(3) 0.0130(3) 0.0113(3) 0.0014(2) -0.0002(2) -0.0009(2)
C2 0.0203(3) 0.0175(3) 0.0150(3) 0.0033(3) -0.0019(2) -0.0009(2)
C3 0.0276(4) 0.0191(3) 0.0159(3) 0.0078(3) -0.0006(3) 0.0010(2)
C4 0.0352(4) 0.0149(3) 0.0196(3) 0.0043(3) 0.0037(3) 0.0018(3)
C5 0.0289(4) 0.0155(3) 0.0183(3) -0.0023(3) 0.0036(3) -0.0002(3)
C6 0.0199(3) 0.0153(3) 0.0131(3) -0.0010(2) 0.0018(2) -0.0017(2)
C7 0.0178(3) 0.0205(4) 0.0184(3) -0.0035(3) 0.0021(2) -0.0039(3)
C8 0.0157(3) 0.0219(4) 0.0184(3) 0.0004(3) -0.0010(2) -0.0059(3)
C9 0.0172(3) 0.0165(3) 0.0139(3) 0.0036(2) -0.0019(2) -0.0036(2)
C10 0.0251(4) 0.0211(4) 0.0160(3) 0.0063(3) -0.0062(3) -0.0038(3)
C11 0.0349(4) 0.0213(4) 0.0136(3) 0.0087(3) -0.0013(3) -0.0003(3)
C12 0.0306(4) 0.0196(4) 0.0171(3) 0.0047(3) 0.0058(3) 0.0021(3)
C13 0.0194(3) 0.0177(3) 0.0177(3) 0.0023(3) 0.0023(2) -0.0002(2)
C14 0.0163(3) 0.0136(3) 0.0125(3) 0.0029(2) -0.0007(2) -0.0020(2)
C15 0.0172(3) 0.0151(3) 0.0172(3) 0.0009(2) -0.0041(2) -0.0034(2)
C16 0.0179(3) 0.0134(3) 0.0165(3) -0.0006(2) -0.0003(2) -0.0025(2)
C17 0.0190(3) 0.0126(3) 0.0170(3) -0.0016(2) 0.0007(2) -0.0017(2)
C18 0.0168(3) 0.0181(3) 0.0150(3) -0.0054(2) 0.0012(2) -0.0026(2)
C19 0.0135(3) 0.0210(3) 0.0135(3) -0.0019(2) -0.0009(2) -0.0027(2)
C20 0.0142(3) 0.0159(3) 0.0177(3) -0.0019(2) 0.0001(2) -0.0039(2)
C21 0.0144(3) 0.0169(3) 0.0152(3) -0.0003(2) -0.0026(2) -0.0037(2)
C22 0.0169(3) 0.0163(3) 0.0135(3) 0.0020(2) -0.0008(2) -0.0005(2)
C23 0.0198(3) 0.0161(3) 0.0136(3) -0.0008(2) 0.0009(2) -0.0015(2)

loop_
_atom_type_symbol
_atom_type_description
_atom_type_scat_dispersion_real
_atom_type_scat_dispersion_imag
_atom_type_scat_source
C C 0.0033 0.0016 'International Tables Vol C Tables 4.2.6.8 and 6.1.1.4'
H H 0.0000 0.0000 'International Tables Vol C Tables 4.2.6.8 and 6.1.1.4'
N N 0.0061 0.0033 'International Tables Vol C Tables 4.2.6.8 and 6.1.1.4'
O O 0.0106 0.0060 'International Tables Vol C Tables 4.2.6.8 and 6.1.1.4'

loop_
_geom_angle_atom_site_label_1
_geom_angle_atom_site_label_2
_geom_angle_atom_site_label_3
_geom_angle_site_symmetry_1
_geom_angle_site_symmetry_3
_geom_angle
_geom_angle_publ_flag
C23 O1 H1O1 . . 105.3(10) ?
C1 N1 C14 . . 114.65(6) ?
C1 N1 C15 . . 116.37(6) ?
C14 N1 C15 . . 116.79(6) ?
C21 N2 C17 . . 110.88(6) ?
C21 N2 C18 . . 107.94(6) ?
C17 N2 C18 . . 109.61(6) ?
C20 N3 C19 . . 107.69(5) ?
C20 N3 C22 . . 111.24(6) ?
C19 N3 C22 . . 110.21(6) ?
C2 C1 C6 . . 119.36(7) ?
C2 C1 N1 . . 121.07(7) ?
C6 C1 N1 . . 119.49(6) ?
C3 C2 C1 . . 121.06(8) ?
C3 C2 H2A . . 119.5 ?
C1 C2 H2A . . 119.5 ?
C4 C3 C2 . . 119.84(8) ?
C4 C3 H3A . . 120.1 ?
C2 C3 H3A . . 120.1 ?
C5 C4 C3 . . 119.69(8) ?
C5 C4 H4A . . 120.2 ?
C3 C4 H4A . . 120.2 ?
C4 C5 C6 . . 121.32(8) ?
C4 C5 H5A . . 119.3 ?
C6 C5 H5A . . 119.3 ?
C5 C6 C1 . . 118.73(7) ?
C5 C6 C7 . . 118.10(7) ?
C1 C6 C7 . . 123.14(7) ?
C8 C7 C6 . . 127.21(7) ?
C8 C7 H7A . . 116.4 ?
C6 C7 H7A . . 116.4 ?
C7 C8 C9 . . 125.70(7) ?
C7 C8 H8A . . 117.1 ?
C9 C8 H8A . . 117.1 ?
C10 C9 C14 . . 118.72(7) ?
C10 C9 C8 . . 117.98(7) ?
C14 C9 C8 . . 123.27(7) ?
C11 C10 C9 . . 121.56(8) ?
C11 C10 H10A . . 119.2 ?
C9 C10 H10A . . 119.2 ?
C10 C11 C12 . . 119.42(7) ?
C10 C11 H11A . . 120.3 ?
C12 C11 H11A . . 120.3 ?
C11 C12 C13 . . 120.12(8) ?
C11 C12 H12A . . 119.9 ?
C13 C12 H12A . . 119.9 ?
C12 C13 C14 . . 120.73(8) ?
C12 C13 H13A . . 119.6 ?
C14 C13 H13A . . 119.6 ?
C13 C14 C9 . . 119.38(7) ?
C13 C14 N1 . . 121.65(7) ?
C9 C14 N1 . . 118.91(7) ?
N1 C15 C16 . . 112.50(6) ?
N1 C15 H15A . . 109.1 ?
C16 C15 H15A . . 109.1 ?
N1 C15 H15B . . 109.1 ?
C16 C15 H15B . . 109.1 ?
H15A C15 H15B . . 107.8 ?
C17 C16 C15 . . 112.28(6) ?
C17 C16 H16A . . 109.1 ?
C15 C16 H16A . . 109.1 ?
C17 C16 H16B . . 109.1 ?
C15 C16 H16B . . 109.1 ?
H16A C16 H16B . . 107.9 ?
N2 C17 C16 . . 113.42(6) ?
N2 C17 H17A . . 108.9 ?
C16 C17 H17A . . 108.9 ?
N2 C17 H17B . . 108.9 ?
C16 C17 H17B . . 108.9 ?
H17A C17 H17B . . 107.7 ?
N2 C18 C19 . . 110.53(6) ?
N2 C18 H18A . . 109.5 ?
C19 C18 H18A . . 109.5 ?
N2 C18 H18B . . 109.5 ?
C19 C18 H18B . . 109.5 ?
H18A C18 H18B . . 108.1 ?
N3 C19 C18 . . 110.52(6) ?
N3 C19 H19A . . 109.5 ?
C18 C19 H19A . . 109.5 ?
N3 C19 H19B . . 109.5 ?
C18 C19 H19B . . 109.5 ?
H19A C19 H19B . . 108.1 ?
N3 C20 C21 . . 111.04(6) ?
N3 C20 H20A . . 109.4 ?
C21 C20 H20A . . 109.4 ?
N3 C20 H20B . . 109.4 ?
C21 C20 H20B . . 109.4 ?
H20A C20 H20B . . 108.0 ?
N2 C21 C20 . . 111.61(6) ?
N2 C21 H21A . . 109.3 ?
C20 C21 H21A . . 109.3 ?
N2 C21 H21B . . 109.3 ?
C20 C21 H21B . . 109.3 ?
H21A C21 H21B . . 108.0 ?
N3 C22 C23 . . 114.20(6) ?
N3 C22 H22A . . 108.7 ?
C23 C22 H22A . . 108.7 ?
N3 C22 H22B . . 108.7 ?
C23 C22 H22B . . 108.7 ?
H22A C22 H22B . . 107.6 ?
O1 C23 C22 . . 109.58(6) ?
O1 C23 H23A . . 109.8 ?
C22 C23 H23A . . 109.8 ?
O1 C23 H23B . . 109.8 ?
C22 C23 H23B . . 109.8 ?
H23A C23 H23B . . 108.2 ?

loop_
_geom_bond_atom_site_label_1
_geom_bond_atom_site_label_2
_geom_bond_site_symmetry_2
_geom_bond_distance
_geom_bond_publ_flag
O1 C23 . 1.4221(9) ?
O1 H1O1 . 0.896(16) ?
N1 C1 . 1.4284(10) ?
N1 C14 . 1.4327(9) ?
N1 C15 . 1.4669(9) ?
N2 C21 . 1.4719(9) ?
N2 C17 . 1.4750(10) ?
N2 C18 . 1.4766(9) ?
N3 C20 . 1.4633(9) ?
N3 C19 . 1.4641(9) ?
N3 C22 . 1.4644(10) ?
C1 C2 . 1.3988(10) ?
C1 C6 . 1.4109(11) ?
C2 C3 . 1.3932(11) ?
C2 H2A . 0.9500 ?
C3 C4 . 1.3908(13) ?
C3 H3A . 0.9500 ?
C4 C5 . 1.3900(13) ?
C4 H4A . 0.9500 ?
C5 C6 . 1.4057(11) ?
C5 H5A . 0.9500 ?
C6 C7 . 1.4641(11) ?
C7 C8 . 1.3446(12) ?
C7 H7A . 0.9500 ?
C8 C9 . 1.4644(12) ?
C8 H8A . 0.9500 ?
C9 C10 . 1.4029(11) ?
C9 C14 . 1.4072(10) ?
C10 C11 . 1.3870(13) ?
C10 H10A . 0.9500 ?
C11 C12 . 1.3879(13) ?
C11 H11A . 0.9500 ?
C12 C13 . 1.3941(11) ?
C12 H12A . 0.9500 ?
C13 C14 . 1.4002(11) ?
C13 H13A . 0.9500 ?
C15 C16 . 1.5295(10) ?
C15 H15A . 0.9900 ?
C15 H15B . 0.9900 ?
C16 C17 . 1.5275(11) ?
C16 H16A . 0.9900 ?
C16 H16B . 0.9900 ?
C17 H17A . 0.9900 ?
C17 H17B . 0.9900 ?
C18 C19 . 1.5160(11) ?
C18 H18A . 0.9900 ?
C18 H18B . 0.9900 ?
C19 H19A . 0.9900 ?
C19 H19B . 0.9900 ?
C20 C21 . 1.5168(11) ?
C20 H20A . 0.9900 ?
C20 H20B . 0.9900 ?
C21 H21A . 0.9900 ?
C21 H21B . 0.9900 ?
C22 C23 . 1.5163(10) ?
C22 H22A . 0.9900 ?
C22 H22B . 0.9900 ?
C23 H23A . 0.9900 ?
C23 H23B . 0.9900 ?

loop_
_geom_hbond_atom_site_label_D
_geom_hbond_atom_site_label_H
_geom_hbond_atom_site_label_A
_geom_hbond_site_symmetry_A
_geom_hbond_distance_DH
_geom_hbond_distance_HA
_geom_hbond_distance_DA
_geom_hbond_angle_DHA
_geom_hbond_publ_flag
O1 H1O1 N2 4_586 0.896(16) 1.999(16) 2.8822(9) 168.3(14) yes
C5 H5A O1 4_575 0.95 2.41 3.3478(11) 167.4 yes

loop_
_geom_torsion_atom_site_label_1
_geom_torsion_atom_site_label_2
_geom_torsion_atom_site_label_3
_geom_torsion_atom_site_label_4
_geom_torsion_site_symmetry_1
_geom_torsion_site_symmetry_2
_geom_torsion_site_symmetry_3
_geom_torsion_site_symmetry_4
_geom_torsion
_geom_torsion_publ_flag
C14 N1 C1 C2 . . . . 116.85(7) ?
C15 N1 C1 C2 . . . . -24.50(10) ?
C14 N1 C1 C6 . . . . -66.45(9) ?
C15 N1 C1 C6 . . . . 152.20(7) ?
C6 C1 C2 C3 . . . . -1.21(11) ?
N1 C1 C2 C3 . . . . 175.49(7) ?
C1 C2 C3 C4 . . . . 0.74(12) ?
C2 C3 C4 C5 . . . . 0.03(12) ?
C3 C4 C5 C6 . . . . -0.32(12) ?
C4 C5 C6 C1 . . . . -0.14(11) ?
C4 C5 C6 C7 . . . . -177.90(7) ?
C2 C1 C6 C5 . . . . 0.90(10) ?
N1 C1 C6 C5 . . . . -175.86(7) ?
C2 C1 C6 C7 . . . . 178.53(7) ?
N1 C1 C6 C7 . . . . 1.78(10) ?
C5 C6 C7 C8 . . . . -150.54(8) ?
C1 C6 C7 C8 . . . . 31.80(12) ?
C6 C7 C8 C9 . . . . 3.66(13) ?
C7 C8 C9 C10 . . . . 144.64(8) ?
C7 C8 C9 C14 . . . . -33.45(12) ?
C14 C9 C10 C11 . . . . 2.62(12) ?
C8 C9 C10 C11 . . . . -175.56(7) ?
C9 C10 C11 C12 . . . . -0.88(13) ?
C10 C11 C12 C13 . . . . -0.73(12) ?
C11 C12 C13 C14 . . . . 0.55(12) ?
C12 C13 C14 C9 . . . . 1.22(11) ?
C12 C13 C14 N1 . . . . -175.83(7) ?
C10 C9 C14 C13 . . . . -2.75(11) ?
C8 C9 C14 C13 . . . . 175.33(7) ?
C10 C9 C14 N1 . . . . 174.38(7) ?
C8 C9 C14 N1 . . . . -7.54(11) ?
C1 N1 C14 C13 . . . . -111.94(8) ?
C15 N1 C14 C13 . . . . 29.25(10) ?
C1 N1 C14 C9 . . . . 71.01(8) ?
C15 N1 C14 C9 . . . . -147.81(7) ?
C1 N1 C15 C16 . . . . -158.48(6) ?
C14 N1 C15 C16 . . . . 61.01(8) ?
N1 C15 C16 C17 . . . . 61.73(8) ?
C21 N2 C17 C16 . . . . -67.12(8) ?
C18 N2 C17 C16 . . . . 173.81(6) ?
C15 C16 C17 N2 . . . . 175.98(6) ?
C21 N2 C18 C19 . . . . 57.76(8) ?
C17 N2 C18 C19 . . . . 178.62(6) ?
C20 N3 C19 C18 . . . . 60.33(8) ?
C22 N3 C19 C18 . . . . -178.17(6) ?
N2 C18 C19 N3 . . . . -61.60(8) ?
C19 N3 C20 C21 . . . . -58.73(8) ?
C22 N3 C20 C21 . . . . -179.59(6) ?
C17 N2 C21 C20 . . . . -176.59(6) ?
C18 N2 C21 C20 . . . . -56.52(8) ?
N3 C20 C21 N2 . . . . 58.74(8) ?
C20 N3 C22 C23 . . . . -74.86(8) ?
C19 N3 C22 C23 . . . . 165.77(6) ?
N3 C22 C23 O1 . . . . -69.38(8) ?

loop_
_cod_related_entry_id
_cod_related_entry_database
_cod_related_entry_code
1 ChemSpider 9046
